data_4348848
loop_
_publ_author_name
'Ebrahimi, Tannaz'
'Mamleeva, Emiliya'
'Yu, Insun'
'Hatzikiriakos, Savvas G.'
'Mehrkhodavandi, Parisa'

_publ_section_title
;
 The Role of Nitrogen Donors in Zinc Catalysts for Lactide Ring-Opening
 Polymerization.
;
_journal_issue 18
_journal_name_full 'Inorganic chemistry'
_journal_page_first 9445
_journal_page_last 9453
_journal_paper_doi 10.1021/acs.inorgchem.6b01722
_journal_volume 55
_journal_year 2016
_chemical_formula_moiety 'C35 H46 N2 O Zn'
_chemical_formula_sum 'C35 H46 N2 O Zn'
_chemical_formula_weight 576.11
_space_group_IT_number 2
_space_group_name_Hall '-P 1'
_space_group_name_H-M_alt 'P -1'
_symmetry_cell_setting triclinic
_symmetry_space_group_name_H-M 'P -1'
_atom_sites_solution_hydrogens geom
_atom_sites_solution_primary direct
_atom_sites_solution_secondary difmap
_audit_creation_method SHELXL-97
_cell_angle_alpha 67.192(6)
_cell_angle_beta 81.571(7)
_cell_angle_gamma 74.512(6)
_cell_formula_units_Z 2
_cell_length_a 8.698(3)
_cell_length_b 13.248(4)
_cell_length_c 14.936(5)
_cell_measurement_reflns_used 9412
_cell_measurement_temperature 90(2)
_cell_measurement_theta_max 28.7
_cell_measurement_theta_min 2.43
_cell_volume 1527.1(9)
_computing_structure_refinement 'SHELXL-97 (Sheldrick, 2008)'
_diffrn_ambient_temperature 90(2)
_diffrn_measured_fraction_theta_full 0.993
_diffrn_measured_fraction_theta_max 0.993
_diffrn_measurement_device_type 'Bruker X8 DUO'
_diffrn_measurement_method 'area detector'
_diffrn_radiation_monochromator graphite
_diffrn_radiation_source 'fine-focus sealed tube'
_diffrn_radiation_type MoK\a
_diffrn_radiation_wavelength 0.71073
_diffrn_reflns_av_R_equivalents 0.0401
_diffrn_reflns_av_sigmaI/netI 0.0319
_diffrn_reflns_limit_h_max 11
_diffrn_reflns_limit_h_min -11
_diffrn_reflns_limit_k_max 17
_diffrn_reflns_limit_k_min -17
_diffrn_reflns_limit_l_max 20
_diffrn_reflns_limit_l_min -11
_diffrn_reflns_number 37176
_diffrn_reflns_theta_full 28.81
_diffrn_reflns_theta_max 28.81
_diffrn_reflns_theta_min 1.48
_exptl_absorpt_coefficient_mu 0.833
_exptl_absorpt_correction_T_max 0.9835
_exptl_absorpt_correction_T_min 0.8565
_exptl_absorpt_correction_type multi-scan
_exptl_crystal_colour yellow
_exptl_crystal_density_diffrn 1.253
_exptl_crystal_density_method 'not measured'
_exptl_crystal_description square
_exptl_crystal_F_000 616
_exptl_crystal_size_max 0.22
_exptl_crystal_size_mid 0.18
_exptl_crystal_size_min 0.02
_refine_diff_density_max 0.836
_refine_diff_density_min -0.743
_refine_diff_density_rms 0.061
_refine_ls_extinction_method none
_refine_ls_goodness_of_fit_ref 1.022
_refine_ls_hydrogen_treatment constr
_refine_ls_matrix_type full
_refine_ls_number_parameters 408
_refine_ls_number_reflns 7914
_refine_ls_number_restraints 12
_refine_ls_restrained_S_all 1.022
_refine_ls_R_factor_all 0.0460
_refine_ls_R_factor_gt 0.0362
_refine_ls_shift/su_max 0.016
_refine_ls_shift/su_mean 0.001
_refine_ls_structure_factor_coef Fsqd
_refine_ls_weighting_details 'calc w=1/[\s^2^(Fo^2^)+(0.0291P)^2^+1.4024P] where P=(Fo^2^+2Fc^2^)/3'
_refine_ls_weighting_scheme calc
_refine_ls_wR_factor_gt 0.0801
_refine_ls_wR_factor_ref 0.0846
_reflns_number_gt 6820
_reflns_number_total 7914
_reflns_threshold_expression >2sigma(I)
_cod_data_source_file ic6b01722_si_002.cif
_cod_data_source_block shelxl
_cod_original_cell_volume 1527.1(8)
_cod_database_code 4348848

loop_
_symmetry_equiv_pos_as_xyz
'x, y, z'
'-x, -y, -z'

loop_
_atom_site_label
_atom_site_type_symbol
_atom_site_fract_x
_atom_site_fract_y
_atom_site_fract_z
_atom_site_U_iso_or_equiv
_atom_site_adp_type
_atom_site_occupancy
_atom_site_symmetry_multiplicity
_atom_site_calc_flag
_atom_site_refinement_flags
_atom_site_disorder_assembly
_atom_site_disorder_group
Zn1 Zn 0.05681(2) 0.211345(16) 0.852137(15) 0.01789(6) Uani 1 1 d . A .
C20 C 0.27008(19) -0.16111(13) 0.85713(12) 0.0168(3) Uani 1 1 d . A .
H20 H 0.2892 -0.2196 0.9190 0.020 Uiso 1 1 calc R . .
C22 C 0.26522(18) -0.09872(13) 0.68529(12) 0.0156(3) Uani 1 1 d . . .
H22 H 0.2806 -0.1163 0.6282 0.019 Uiso 1 1 calc R . .
C25 C 0.00089(19) 0.15979(14) 0.57053(13) 0.0207(3) Uani 1 1 d . . .
H25A H -0.0225 0.2173 0.5058 0.031 Uiso 1 1 calc R . .
H25B H -0.0352 0.1941 0.6198 0.031 Uiso 1 1 calc R . .
H25C H -0.0550 0.1002 0.5826 0.031 Uiso 1 1 calc R . .
C26 C 0.18221(19) 0.10918(13) 0.57594(11) 0.0151(3) Uani 1 1 d . . .
C28 C 0.2155(2) 0.31185(13) 0.52398(12) 0.0183(3) Uani 1 1 d . . .
H28 H 0.1061 0.3393 0.5089 0.022 Uiso 1 1 calc R . .
C24 C 0.2357(2) 0.06763(15) 0.49063(12) 0.0222(3) Uani 1 1 d . . .
H24A H 0.1742 0.0138 0.4945 0.033 Uiso 1 1 calc R . .
H24B H 0.3497 0.0308 0.4942 0.033 Uiso 1 1 calc R . .
H24C H 0.2172 0.1318 0.4290 0.033 Uiso 1 1 calc R . .
C9 C 0.22834(19) -0.34462(13) 0.74520(12) 0.0165(3) Uani 1 1 d . . .
C23 C 0.21431(18) 0.01321(13) 0.67521(11) 0.0141(3) Uani 1 1 d . . .
C21 C 0.29578(18) -0.18873(13) 0.77607(12) 0.0159(3) Uani 1 1 d . . .
C27 C 0.27912(19) 0.19593(13) 0.56229(11) 0.0150(3) Uani 1 1 d . . .
N1 N 0.1504(2) 0.06416(12) 0.95421(11) 0.0292(4) Uani 1 1 d . . .
C5 C 0.2389(4) 0.0153(2) 1.21322(17) 0.0205(5) Uani 0.756(4) 1 d P A 1
H5A H 0.2715 -0.0525 1.2718 0.025 Uiso 0.756(4) 1 calc PR A 1
H5B H 0.1374 0.0614 1.2299 0.025 Uiso 0.756(4) 1 calc PR A 1
C29 C 0.3101(2) 0.38778(14) 0.50753(12) 0.0230(4) Uani 1 1 d . . .
H29 H 0.2652 0.4664 0.4805 0.028 Uiso 1 1 calc R . .
C15 C 0.35807(19) -0.30974(13) 0.77851(13) 0.0179(3) Uani 1 1 d . . .
C18 C 0.18605(18) 0.04225(13) 0.76071(11) 0.0141(3) Uani 1 1 d . A .
C7 C 0.1459(2) 0.36535(15) 0.93432(14) 0.0262(4) Uani 1 1 d . A .
H7A H 0.1123 0.4234 0.8714 0.039 Uiso 1 1 calc R . .
H7B H 0.2170 0.3901 0.9626 0.039 Uiso 1 1 calc R . .
H7C H 0.0517 0.3527 0.9782 0.039 Uiso 1 1 calc R . .
C34 C 0.2089(2) -0.02992(14) 0.94163(13) 0.0254(4) Uani 1 1 d . A .
H34 H 0.2514 -0.0931 0.9966 0.030 Uiso 1 1 calc R . .
C19 C 0.21589(19) -0.04820(13) 0.85224(12) 0.0159(3) Uani 1 1 d . . .
C14 C 0.0702(2) -0.31737(15) 0.77916(14) 0.0252(4) Uani 1 1 d . . .
H14 H 0.0445 -0.2743 0.8197 0.030 Uiso 1 1 calc R . .
C6 C 0.2140(8) -0.0195(7) 1.1318(8) 0.0147(10) Uani 0.756(4) 1 d PU A 1
H6A H 0.1306 -0.0635 1.1528 0.018 Uiso 0.756(4) 1 calc PR A 1
H6B H 0.3144 -0.0679 1.1167 0.018 Uiso 0.756(4) 1 calc PR A 1
C32 C 0.4402(2) 0.15890(14) 0.58374(13) 0.0201(3) Uani 1 1 d . . .
H32 H 0.4865 0.0804 0.6094 0.024 Uiso 1 1 calc R . .
C13 C -0.0499(2) -0.35179(17) 0.75499(16) 0.0307(4) Uani 1 1 d . . .
H13 H -0.1567 -0.3316 0.7785 0.037 Uiso 1 1 calc R . .
C17 C 0.5124(2) -0.31458(15) 0.71267(16) 0.0278(4) Uani 1 1 d . . .
H17A H 0.5606 -0.3928 0.7193 0.042 Uiso 1 1 calc R . .
H17B H 0.5879 -0.2845 0.7322 0.042 Uiso 1 1 calc R . .
H17C H 0.4866 -0.2695 0.6448 0.042 Uiso 1 1 calc R . .
C10 C 0.2620(2) -0.40856(15) 0.68698(13) 0.0250(4) Uani 1 1 d . . .
H10 H 0.3685 -0.4290 0.6631 0.030 Uiso 1 1 calc R . .
C11 C 0.1400(3) -0.44307(17) 0.66318(14) 0.0328(5) Uani 1 1 d . . .
H11 H 0.1647 -0.4865 0.6230 0.039 Uiso 1 1 calc R . .
C31 C 0.5340(2) 0.23456(16) 0.56832(14) 0.0266(4) Uani 1 1 d . . .
H31 H 0.6432 0.2076 0.5838 0.032 Uiso 1 1 calc R . .
C39 C 0.298(3) 0.190(2) 1.1128(17) 0.018(4) Uani 0.244(4) 1 d P A 2
H39A H 0.2567 0.2663 1.1156 0.022 Uiso 0.244(4) 1 calc PR A 2
H39B H 0.4135 0.1818 1.0931 0.022 Uiso 0.244(4) 1 calc PR A 2
C12 C -0.0147(3) -0.41510(16) 0.69706(14) 0.0303(4) Uani 1 1 d . . .
H12 H -0.0967 -0.4392 0.6807 0.036 Uiso 1 1 calc R . .
C30 C 0.4687(2) 0.34961(15) 0.53027(14) 0.0263(4) Uani 1 1 d . . .
H30 H 0.5326 0.4015 0.5200 0.032 Uiso 1 1 calc R . .
C16 C 0.3992(2) -0.39466(14) 0.88179(14) 0.0251(4) Uani 1 1 d . . .
H16A H 0.3034 -0.3923 0.9253 0.038 Uiso 1 1 calc R . .
H16B H 0.4822 -0.3751 0.9055 0.038 Uiso 1 1 calc R . .
H16C H 0.4381 -0.4706 0.8803 0.038 Uiso 1 1 calc R . .
C2 C 0.2861(3) 0.15876(18) 1.00758(18) 0.0159(5) Uani 0.756(4) 1 d P A 1
H2 H 0.3876 0.1138 0.9879 0.019 Uiso 0.756(4) 1 calc PR A 1
C1 C 0.1633(3) 0.08447(17) 1.04105(15) 0.0138(5) Uani 0.756(4) 1 d P A 1
H1 H 0.0583 0.1299 1.0563 0.017 Uiso 0.756(4) 1 calc PR A 1
C8 C 0.3748(3) 0.2789(2) 0.8540(2) 0.0485(7) Uani 1 1 d . A .
H8A H 0.4216 0.2130 0.8361 0.073 Uiso 1 1 calc R . .
H8B H 0.4535 0.2913 0.8871 0.073 Uiso 1 1 calc R . .
H8C H 0.3437 0.3453 0.7953 0.073 Uiso 1 1 calc R . .
C4 C 0.3673(4) 0.0829(2) 1.1820(2) 0.0262(6) Uani 0.756(4) 1 d P A 1
H4A H 0.4702 0.0350 1.1692 0.031 Uiso 0.756(4) 1 calc PR A 1
H4B H 0.3812 0.1061 1.2353 0.031 Uiso 0.756(4) 1 calc PR A 1
C3 C 0.3227(11) 0.1874(8) 1.0905(6) 0.0212(13) Uani 0.756(4) 1 d P A 1
H3A H 0.2280 0.2399 1.1060 0.025 Uiso 0.756(4) 1 calc PR A 1
H3B H 0.4120 0.2261 1.0692 0.025 Uiso 0.756(4) 1 calc PR A 1
O1 O 0.13802(14) 0.14761(9) 0.75062(8) 0.0171(2) Uani 1 1 d . . .
N2 N 0.23138(18) 0.25943(12) 0.92037(12) 0.0254(3) Uani 1 1 d . . .
C35 C -0.15517(19) 0.31924(14) 0.83471(13) 0.0195(3) Uani 1 1 d . . .
H35A H -0.2286 0.2886 0.8901 0.023 Uiso 1 1 calc R A .
H35B H -0.1432 0.3910 0.8358 0.023 Uiso 1 1 calc R . .
C36 C -0.2296(2) 0.34293(15) 0.73972(14) 0.0255(4) Uani 1 1 d . A .
H36A H -0.1579 0.3737 0.6845 0.038 Uiso 1 1 calc R . .
H36B H -0.3325 0.3975 0.7347 0.038 Uiso 1 1 calc R . .
H36C H -0.2461 0.2728 0.7393 0.038 Uiso 1 1 calc R . .
C41 C 0.3240(12) -0.0173(7) 1.2127(5) 0.0201(16) Uani 0.244(4) 1 d P A 2
H41A H 0.2973 -0.0715 1.2769 0.024 Uiso 0.244(4) 1 calc PR A 2
H41B H 0.4409 -0.0377 1.1997 0.024 Uiso 0.244(4) 1 calc PR A 2
C37 C 0.2698(8) 0.0621(5) 1.0360(4) 0.0119(15) Uani 0.244(4) 1 d P A 2
H37 H 0.3852 0.0474 1.0140 0.014 Uiso 0.244(4) 1 calc PR A 2
C38 C 0.2112(10) 0.1784(6) 1.0390(5) 0.0162(15) Uani 0.244(4) 1 d P A 2
H38 H 0.0949 0.1898 1.0589 0.019 Uiso 0.244(4) 1 calc PR A 2
C40 C 0.2766(11) 0.0999(6) 1.2149(6) 0.0236(18) Uani 0.244(4) 1 d P A 2
H40A H 0.3426 0.1046 1.2611 0.028 Uiso 0.244(4) 1 calc PR A 2
H40B H 0.1635 0.1154 1.2383 0.028 Uiso 0.244(4) 1 calc PR A 2
C42 C 0.239(3) -0.025(3) 1.135(3) 0.0147(10) Uani 0.244(4) 1 d PU A 2
H42A H 0.1224 -0.0129 1.1515 0.018 Uiso 0.244(4) 1 calc PR A 2
H42B H 0.2767 -0.1016 1.1323 0.018 Uiso 0.244(4) 1 calc PR A 2

loop_
_atom_site_aniso_label
_atom_site_aniso_U_11
_atom_site_aniso_U_22
_atom_site_aniso_U_33
_atom_site_aniso_U_23
_atom_site_aniso_U_13
_atom_site_aniso_U_12
Zn1 0.01880(10) 0.01402(9) 0.02168(11) -0.00938(7) 0.00125(7) -0.00200(7)
C20 0.0182(7) 0.0116(7) 0.0189(8) -0.0018(6) -0.0065(6) -0.0032(6)
C22 0.0153(7) 0.0154(7) 0.0183(8) -0.0084(6) -0.0023(6) -0.0027(6)
C25 0.0180(8) 0.0209(8) 0.0208(8) -0.0047(7) -0.0062(6) -0.0022(6)
C26 0.0175(7) 0.0138(7) 0.0133(7) -0.0050(6) -0.0032(6) -0.0013(6)
C28 0.0228(8) 0.0164(8) 0.0138(7) -0.0055(6) -0.0024(6) -0.0008(6)
C24 0.0304(9) 0.0215(8) 0.0173(8) -0.0098(7) -0.0020(7) -0.0056(7)
C9 0.0207(8) 0.0114(7) 0.0170(8) -0.0029(6) -0.0037(6) -0.0050(6)
C23 0.0133(7) 0.0136(7) 0.0153(7) -0.0049(6) -0.0015(5) -0.0032(5)
C21 0.0129(7) 0.0113(7) 0.0239(8) -0.0066(6) -0.0034(6) -0.0020(5)
C27 0.0192(7) 0.0148(7) 0.0103(7) -0.0050(6) 0.0001(6) -0.0027(6)
N1 0.0603(11) 0.0157(7) 0.0134(7) -0.0048(6) -0.0013(7) -0.0127(7)
C5 0.0238(14) 0.0209(12) 0.0145(11) -0.0014(9) -0.0050(10) -0.0071(11)
C29 0.0374(10) 0.0134(7) 0.0163(8) -0.0041(6) 0.0006(7) -0.0057(7)
C15 0.0161(7) 0.0109(7) 0.0274(9) -0.0077(6) -0.0055(6) -0.0011(6)
C18 0.0127(7) 0.0128(7) 0.0158(7) -0.0048(6) -0.0019(5) -0.0016(5)
C7 0.0280(9) 0.0222(9) 0.0261(9) -0.0033(7) -0.0079(7) -0.0069(7)
C34 0.0459(11) 0.0124(7) 0.0160(8) 0.0005(6) -0.0094(7) -0.0078(7)
C19 0.0189(7) 0.0121(7) 0.0162(8) -0.0045(6) -0.0036(6) -0.0023(6)
C14 0.0203(8) 0.0251(9) 0.0342(10) -0.0150(8) -0.0056(7) -0.0035(7)
C6 0.014(3) 0.0136(12) 0.0145(11) -0.0021(10) -0.0018(18) -0.0040(17)
C32 0.0206(8) 0.0153(7) 0.0214(8) -0.0042(6) -0.0014(6) -0.0028(6)
C13 0.0229(9) 0.0306(10) 0.0387(11) -0.0084(8) -0.0103(8) -0.0081(8)
C17 0.0164(8) 0.0195(8) 0.0495(12) -0.0177(8) 0.0025(8) -0.0021(6)
C10 0.0348(10) 0.0235(9) 0.0201(9) -0.0095(7) 0.0050(7) -0.0130(7)
C11 0.0559(13) 0.0316(10) 0.0206(9) -0.0120(8) -0.0021(9) -0.0216(9)
C31 0.0211(8) 0.0265(9) 0.0303(10) -0.0066(8) -0.0010(7) -0.0083(7)
C39 0.016(7) 0.021(5) 0.027(11) -0.016(7) -0.008(6) -0.004(5)
C12 0.0430(11) 0.0283(10) 0.0210(9) 0.0025(7) -0.0150(8) -0.0205(9)
C30 0.0330(10) 0.0232(9) 0.0253(9) -0.0074(7) 0.0019(7) -0.0146(8)
C16 0.0286(9) 0.0123(7) 0.0343(10) -0.0062(7) -0.0160(8) -0.0003(6)
C2 0.0147(11) 0.0144(10) 0.0157(11) -0.0009(8) -0.0010(9) -0.0053(8)
C1 0.0143(13) 0.0130(9) 0.0137(10) -0.0032(7) -0.0017(7) -0.0044(8)
C8 0.0212(10) 0.0311(11) 0.085(2) -0.0149(12) 0.0056(11) -0.0071(8)
C4 0.0304(15) 0.0257(13) 0.0228(13) -0.0011(10) -0.0125(11) -0.0129(11)
C3 0.023(3) 0.0164(19) 0.023(3) -0.0018(18) -0.0065(19) -0.0082(17)
O1 0.0221(6) 0.0111(5) 0.0161(6) -0.0052(4) -0.0023(4) 0.0005(4)
N2 0.0216(7) 0.0132(7) 0.0329(9) 0.0048(6) -0.0092(6) -0.0063(6)
C35 0.0186(8) 0.0171(8) 0.0226(8) -0.0086(6) 0.0016(6) -0.0035(6)
C36 0.0272(9) 0.0197(8) 0.0284(9) -0.0075(7) -0.0052(7) -0.0034(7)
C41 0.024(4) 0.020(4) 0.014(3) -0.005(3) -0.007(3) 0.001(3)
C37 0.008(3) 0.019(3) 0.011(3) -0.005(2) -0.005(2) -0.004(2)
C38 0.018(4) 0.016(3) 0.012(3) -0.004(3) 0.002(3) -0.004(3)
C40 0.031(5) 0.023(4) 0.016(4) -0.007(3) -0.008(3) -0.001(3)
C42 0.014(3) 0.0136(12) 0.0145(11) -0.0021(10) -0.0018(18) -0.0040(17)

loop_
_atom_type_symbol
_atom_type_description
_atom_type_scat_dispersion_real
_atom_type_scat_dispersion_imag
_atom_type_scat_source
C C 0.0033 0.0016 'International Tables Vol C Tables 4.2.6.8 and 6.1.1.4'
H H 0.0000 0.0000 'International Tables Vol C Tables 4.2.6.8 and 6.1.1.4'
N N 0.0061 0.0033 'International Tables Vol C Tables 4.2.6.8 and 6.1.1.4'
O O 0.0106 0.0060 'International Tables Vol C Tables 4.2.6.8 and 6.1.1.4'
Zn Zn 0.2839 1.4301 'International Tables Vol C Tables 4.2.6.8 and 6.1.1.4'

loop_
_geom_angle_atom_site_label_1
_geom_angle_atom_site_label_2
_geom_angle_atom_site_label_3
_geom_angle
O1 Zn1 C35 117.41(6)
O1 Zn1 N1 90.25(6)
C35 Zn1 N1 135.06(7)
O1 Zn1 N2 118.89(6)
C35 Zn1 N2 112.25(7)
N1 Zn1 N2 77.84(6)
C21 C20 C19 122.38(15)
C21 C20 H20 118.8
C19 C20 H20 118.8
C23 C22 C21 123.69(15)
C23 C22 H22 118.2
C21 C22 H22 118.2
C26 C25 H25A 109.5
C26 C25 H25B 109.5
H25A C25 H25B 109.5
C26 C25 H25C 109.5
H25A C25 H25C 109.5
H25B C25 H25C 109.5
C27 C26 C23 109.62(12)
C27 C26 C25 113.07(13)
C23 C26 C25 108.41(13)
C27 C26 C24 106.12(13)
C23 C26 C24 112.26(13)
C25 C26 C24 107.38(13)
C29 C28 C27 120.93(16)
C29 C28 H28 119.5
C27 C28 H28 119.5
C26 C24 H24A 109.5
C26 C24 H24B 109.5
H24A C24 H24B 109.5
C26 C24 H24C 109.5
H24A C24 H24C 109.5
H24B C24 H24C 109.5
C10 C9 C14 117.73(16)
C10 C9 C15 122.84(15)
C14 C9 C15 119.31(15)
C22 C23 C18 119.39(14)
C22 C23 C26 122.65(14)
C18 C23 C26 117.94(13)
C20 C21 C22 116.91(14)
C20 C21 C15 123.74(15)
C22 C21 C15 119.34(14)
C28 C27 C32 117.80(15)
C28 C27 C26 122.76(14)
C32 C27 C26 119.34(14)
C34 N1 C1 125.17(17)
C34 N1 C37 104.3(3)
C1 N1 C37 31.7(2)
C34 N1 Zn1 126.08(13)
C1 N1 Zn1 108.16(12)
C37 N1 Zn1 119.0(2)
C6 C5 C4 110.2(4)
C6 C5 H5A 109.6
C4 C5 H5A 109.6
C6 C5 H5B 109.6
C4 C5 H5B 109.6
H5A C5 H5B 108.1
C30 C29 C28 120.45(16)
C30 C29 H29 119.8
C28 C29 H29 119.8
C9 C15 C21 109.43(13)
C9 C15 C16 107.14(13)
C21 C15 C16 112.01(14)
C9 C15 C17 112.01(14)
C21 C15 C17 108.39(13)
C16 C15 C17 107.89(14)
O1 C18 C19 123.93(14)
O1 C18 C23 119.01(14)
C19 C18 C23 117.05(14)
N2 C7 H7A 109.5
N2 C7 H7B 109.5
H7A C7 H7B 109.5
N2 C7 H7C 109.5
H7A C7 H7C 109.5
H7B C7 H7C 109.5
N1 C34 C19 126.12(16)
N1 C34 H34 116.9
C19 C34 H34 116.9
C20 C19 C18 120.56(15)
C20 C19 C34 116.65(14)
C18 C19 C34 122.49(14)
C13 C14 C9 121.47(18)
C13 C14 H14 119.3
C9 C14 H14 119.3
C5 C6 C1 110.1(6)
C5 C6 H6A 109.6
C1 C6 H6A 109.6
C5 C6 H6B 109.6
C1 C6 H6B 109.6
H6A C6 H6B 108.2
C31 C32 C27 121.25(16)
C31 C32 H32 119.4
C27 C32 H32 119.4
C12 C13 C14 120.15(19)
C12 C13 H13 119.9
C14 C13 H13 119.9
C15 C17 H17A 109.5
C15 C17 H17B 109.5
H17A C17 H17B 109.5
C15 C17 H17C 109.5
H17A C17 H17C 109.5
H17B C17 H17C 109.5
C9 C10 C11 120.37(18)
C9 C10 H10 119.8
C11 C10 H10 119.8
C12 C11 C10 121.00(18)
C12 C11 H11 119.5
C10 C11 H11 119.5
C32 C31 C30 120.18(17)
C32 C31 H31 119.9
C30 C31 H31 119.9
C38 C39 C40 110.4(17)
C38 C39 H39A 109.6
C40 C39 H39A 109.6
C38 C39 H39B 109.6
C40 C39 H39B 109.6
H39A C39 H39B 108.1
C11 C12 C13 119.28(17)
C11 C12 H12 120.4
C13 C12 H12 120.4
C29 C30 C31 119.37(16)
C29 C30 H30 120.3
C31 C30 H30 120.3
C15 C16 H16A 109.5
C15 C16 H16B 109.5
H16A C16 H16B 109.5
C15 C16 H16C 109.5
H16A C16 H16C 109.5
H16B C16 H16C 109.5
N2 C2 C3 113.2(4)
N2 C2 C1 110.12(17)
C3 C2 C1 111.3(3)
N2 C2 H2 107.3
C3 C2 H2 107.3
C1 C2 H2 107.3
N1 C1 C6 116.3(4)
N1 C1 C2 102.41(18)
C6 C1 C2 111.8(3)
N1 C1 H1 108.6
C6 C1 H1 108.6
C2 C1 H1 108.6
N2 C8 H8A 109.5
N2 C8 H8B 109.5
H8A C8 H8B 109.5
N2 C8 H8C 109.5
H8A C8 H8C 109.5
H8B C8 H8C 109.5
C5 C4 C3 111.2(4)
C5 C4 H4A 109.4
C3 C4 H4A 109.4
C5 C4 H4B 109.4
C3 C4 H4B 109.4
H4A C4 H4B 108.0
C2 C3 C4 112.3(5)
C2 C3 H3A 109.1
C4 C3 H3A 109.1
C2 C3 H3B 109.1
C4 C3 H3B 109.1
H3A C3 H3B 107.9
C18 O1 Zn1 128.20(10)
C7 N2 C2 118.23(18)
C7 N2 C8 109.30(15)
C2 N2 C8 106.90(17)
C7 N2 C38 94.1(3)
C2 N2 C38 27.9(3)
C8 N2 C38 132.0(3)
C7 N2 Zn1 106.50(10)
C2 N2 Zn1 105.33(11)
C8 N2 Zn1 110.45(15)
C38 N2 Zn1 101.5(2)
C36 C35 Zn1 113.21(12)
C36 C35 H35A 108.9
Zn1 C35 H35A 108.9
C36 C35 H35B 108.9
Zn1 C35 H35B 108.9
H35A C35 H35B 107.7
C35 C36 H36A 109.5
C35 C36 H36B 109.5
H36A C36 H36B 109.5
C35 C36 H36C 109.5
H36A C36 H36C 109.5
H36B C36 H36C 109.5
C40 C41 C42 111.2(13)
C40 C41 H41A 109.4
C42 C41 H41A 109.4
C40 C41 H41B 109.4
C42 C41 H41B 109.4
H41A C41 H41B 108.0
C38 C37 C42 110.0(13)
C38 C37 N1 102.6(5)
C42 C37 N1 109.1(12)
C38 C37 H37 111.6
C42 C37 H37 111.6
N1 C37 H37 111.6
C39 C38 C37 110.2(12)
C39 C38 N2 119.3(11)
C37 C38 N2 101.4(5)
C39 C38 H38 108.5
C37 C38 H38 108.5
N2 C38 H38 108.5
C41 C40 C39 111.8(10)
C41 C40 H40A 109.3
C39 C40 H40A 109.3
C41 C40 H40B 109.3
C39 C40 H40B 109.3
H40A C40 H40B 107.9
C41 C42 C37 110.5(18)
C41 C42 H42A 109.5
C37 C42 H42A 109.6
C41 C42 H42B 109.5
C37 C42 H42B 109.6
H42A C42 H42B 108.1

loop_
_geom_bond_atom_site_label_1
_geom_bond_atom_site_label_2
_geom_bond_distance
Zn1 O1 1.9674(12)
Zn1 C35 1.9888(17)
Zn1 N1 2.0002(16)
Zn1 N2 2.2854(16)
C20 C21 1.367(2)
C20 C19 1.419(2)
C20 H20 0.9500
C22 C23 1.383(2)
C22 C21 1.419(2)
C22 H22 0.9500
C25 C26 1.541(2)
C25 H25A 0.9800
C25 H25B 0.9800
C25 H25C 0.9800
C26 C27 1.536(2)
C26 C23 1.537(2)
C26 C24 1.541(2)
C28 C29 1.393(2)
C28 C27 1.396(2)
C28 H28 0.9500
C24 H24A 0.9800
C24 H24B 0.9800
C24 H24C 0.9800
C9 C10 1.387(2)
C9 C14 1.397(2)
C9 C15 1.535(2)
C23 C18 1.441(2)
C21 C15 1.537(2)
C27 C32 1.396(2)
N1 C34 1.289(2)
N1 C1 1.448(3)
N1 C37 1.703(6)
C5 C6 1.518(10)
C5 C4 1.525(4)
C5 H5A 0.9900
C5 H5B 0.9900
C29 C30 1.380(3)
C29 H29 0.9500
C15 C16 1.541(2)
C15 C17 1.546(2)
C18 O1 1.2999(19)
C18 C19 1.428(2)
C7 N2 1.480(2)
C7 H7A 0.9800
C7 H7B 0.9800
C7 H7C 0.9800
C34 C19 1.437(2)
C34 H34 0.9500
C14 C13 1.387(2)
C14 H14 0.9500
C6 C1 1.527(10)
C6 H6A 0.9900
C6 H6B 0.9900
C32 C31 1.388(2)
C32 H32 0.9500
C13 C12 1.376(3)
C13 H13 0.9500
C17 H17A 0.9800
C17 H17B 0.9800
C17 H17C 0.9800
C10 C11 1.399(3)
C10 H10 0.9500
C11 C12 1.373(3)
C11 H11 0.9500
C31 C30 1.389(3)
C31 H31 0.9500
C39 C38 1.50(3)
C39 C40 1.55(3)
C39 H39A 0.9900
C39 H39B 0.9900
C12 H12 0.9500
C30 H30 0.9500
C16 H16A 0.9800
C16 H16B 0.9800
C16 H16C 0.9800
C2 N2 1.482(2)
C2 C3 1.524(8)
C2 C1 1.543(3)
C2 H2 1.0000
C1 H1 1.0000
C8 N2 1.488(3)
C8 H8A 0.9800
C8 H8B 0.9800
C8 H8C 0.9800
C4 C3 1.529(10)
C4 H4A 0.9900
C4 H4B 0.9900
C3 H3A 0.9900
C3 H3B 0.9900
N2 C38 1.690(7)
C35 C36 1.532(3)
C35 H35A 0.9900
C35 H35B 0.9900
C36 H36A 0.9800
C36 H36B 0.9800
C36 H36C 0.9800
C41 C40 1.508(11)
C41 C42 1.52(3)
C41 H41A 0.9900
C41 H41B 0.9900
C37 C38 1.505(10)
C37 C42 1.52(4)
C37 H37 1.0000
C38 H38 1.0000
C40 H40A 0.9900
C40 H40B 0.9900
C42 H42A 0.9900
C42 H42B 0.9900

loop_
_geom_torsion_atom_site_label_1
_geom_torsion_atom_site_label_2
_geom_torsion_atom_site_label_3
_geom_torsion_atom_site_label_4
_geom_torsion
C21 C22 C23 C18 -1.6(2)
C21 C22 C23 C26 179.93(14)
C27 C26 C23 C22 -125.78(15)
C25 C26 C23 C22 110.36(16)
C24 C26 C23 C22 -8.1(2)
C27 C26 C23 C18 55.71(18)
C25 C26 C23 C18 -68.16(17)
C24 C26 C23 C18 173.39(14)
C19 C20 C21 C22 -0.2(2)
C19 C20 C21 C15 178.53(14)
C23 C22 C21 C20 1.1(2)
C23 C22 C21 C15 -177.71(14)
C29 C28 C27 C32 0.2(2)
C29 C28 C27 C26 -176.24(15)
C23 C26 C27 C28 -136.93(15)
C25 C26 C27 C28 -15.8(2)
C24 C26 C27 C28 101.62(17)
C23 C26 C27 C32 46.69(19)
C25 C26 C27 C32 167.78(15)
C24 C26 C27 C32 -74.76(18)
O1 Zn1 N1 C34 -10.60(18)
C35 Zn1 N1 C34 120.42(18)
N2 Zn1 N1 C34 -130.16(19)
O1 Zn1 N1 C1 160.92(14)
C35 Zn1 N1 C1 -68.06(17)
N2 Zn1 N1 C1 41.37(13)
O1 Zn1 N1 C37 128.3(3)
C35 Zn1 N1 C37 -100.7(3)
N2 Zn1 N1 C37 8.7(3)
C27 C28 C29 C30 -1.0(3)
C10 C9 C15 C21 141.06(16)
C14 C9 C15 C21 -43.0(2)
C10 C9 C15 C16 -97.29(19)
C14 C9 C15 C16 78.65(19)
C10 C9 C15 C17 20.8(2)
C14 C9 C15 C17 -163.22(16)
C20 C21 C15 C9 114.61(17)
C22 C21 C15 C9 -66.69(18)
C20 C21 C15 C16 -4.1(2)
C22 C21 C15 C16 174.65(14)
C20 C21 C15 C17 -122.98(17)
C22 C21 C15 C17 55.73(19)
C22 C23 C18 O1 -179.91(14)
C26 C23 C18 O1 -1.3(2)
C22 C23 C18 C19 1.1(2)
C26 C23 C18 C19 179.71(13)
C1 N1 C34 C19 -171.36(18)
C37 N1 C34 C19 -144.8(3)
Zn1 N1 C34 C19 -1.2(3)
C21 C20 C19 C18 -0.1(2)
C21 C20 C19 C34 -174.02(16)
O1 C18 C19 C20 -179.23(14)
C23 C18 C19 C20 -0.3(2)
O1 C18 C19 C34 -5.7(3)
C23 C18 C19 C34 173.19(16)
N1 C34 C19 C20 -173.55(19)
N1 C34 C19 C18 12.7(3)
C10 C9 C14 C13 -0.6(3)
C15 C9 C14 C13 -176.79(17)
C4 C5 C6 C1 -59.4(5)
C28 C27 C32 C31 0.5(2)
C26 C27 C32 C31 177.07(16)
C9 C14 C13 C12 0.6(3)
C14 C9 C10 C11 0.5(3)
C15 C9 C10 C11 176.50(16)
C9 C10 C11 C12 -0.3(3)
C27 C32 C31 C30 -0.4(3)
C10 C11 C12 C13 0.2(3)
C14 C13 C12 C11 -0.4(3)
C28 C29 C30 C31 1.1(3)
C32 C31 C30 C29 -0.4(3)
C34 N1 C1 C6 -15.4(4)
C37 N1 C1 C6 -70.9(5)
Zn1 N1 C1 C6 173.0(3)
C34 N1 C1 C2 106.9(2)
C37 N1 C1 C2 51.4(4)
Zn1 N1 C1 C2 -64.74(18)
C5 C6 C1 N1 174.1(3)
C5 C6 C1 C2 56.9(6)
N2 C2 C1 N1 55.5(2)
C3 C2 C1 N1 -178.0(4)
N2 C2 C1 C6 -179.2(4)
C3 C2 C1 C6 -52.7(6)
C6 C5 C4 C3 58.2(5)
N2 C2 C3 C4 175.9(4)
C1 C2 C3 C4 51.2(6)
C5 C4 C3 C2 -54.4(6)
C19 C18 O1 Zn1 -12.1(2)
C23 C18 O1 Zn1 169.06(10)
C35 Zn1 O1 C18 -125.78(13)
N1 Zn1 O1 C18 17.33(14)
N2 Zn1 O1 C18 93.56(13)
C3 C2 N2 C7 -29.0(4)
C1 C2 N2 C7 96.4(2)
C3 C2 N2 C8 94.7(4)
C1 C2 N2 C8 -139.9(2)
C3 C2 N2 C38 -62.1(6)
C1 C2 N2 C38 63.3(5)
C3 C2 N2 Zn1 -147.8(3)
C1 C2 N2 Zn1 -22.4(2)
O1 Zn1 N2 C7 141.04(11)
C35 Zn1 N2 C7 -1.52(13)
N1 Zn1 N2 C7 -135.49(13)
O1 Zn1 N2 C2 -92.61(15)
C35 Zn1 N2 C2 124.83(15)
N1 Zn1 N2 C2 -9.14(15)
O1 Zn1 N2 C8 22.46(14)
C35 Zn1 N2 C8 -120.10(13)
N1 Zn1 N2 C8 105.93(13)
O1 Zn1 N2 C38 -121.1(3)
C35 Zn1 N2 C38 96.4(3)
N1 Zn1 N2 C38 -37.6(3)
O1 Zn1 C35 C36 -1.72(14)
N1 Zn1 C35 C36 -123.51(13)
N2 Zn1 C35 C36 141.44(11)
C34 N1 C37 C38 173.1(4)
C1 N1 C37 C38 -50.9(5)
Zn1 N1 C37 C38 26.4(6)
C34 N1 C37 C42 -70.3(13)
C1 N1 C37 C42 65.7(13)
Zn1 N1 C37 C42 143.0(13)
C40 C39 C38 C37 -57.5(15)
C40 C39 C38 N2 -174.2(9)
C42 C37 C38 C39 61.0(15)
N1 C37 C38 C39 176.9(9)
C42 C37 C38 N2 -171.7(12)
N1 C37 C38 N2 -55.7(5)
C7 N2 C38 C39 -67.7(12)
C2 N2 C38 C39 83.5(13)
C8 N2 C38 C39 53.0(13)
Zn1 N2 C38 C39 -175.5(12)
C7 N2 C38 C37 171.1(4)
C2 N2 C38 C37 -37.7(4)
C8 N2 C38 C37 -68.2(6)
Zn1 N2 C38 C37 63.3(5)
C42 C41 C40 C39 -53(2)
C38 C39 C40 C41 53.9(18)
C40 C41 C42 C37 56(2)
C38 C37 C42 C41 -60(2)
N1 C37 C42 C41 -171.4(13)
